data_1555967
loop_
_publ_author_name
'Evans, Christopher E.'
'Matarlo, Joe S.'
'Tonge, Peter J.'
'Tan, Derek S.'

_publ_section_title
;
 Stereoselective Synthesis, Docking, and Biological Evaluation of
 Difluoroindanediol-Based MenE Inhibitors as Antibiotics.
;
_journal_issue 24
_journal_name_full 'Organic letters'
_journal_page_first 6384
_journal_page_last 6387
_journal_paper_doi 10.1021/acs.orglett.6b03272
_journal_volume 18
_journal_year 2016
_chemical_absolute_configuration R,R,R
_chemical_formula_moiety 'C12 H7 F2 O4, C8 H11 N2 O2, C H4 O'
_chemical_formula_sum 'C21 H22 F2 N2 O7'
_chemical_formula_weight 452.40
_space_group_crystal_system monoclinic
_space_group_IT_number 5
_space_group_name_Hall 'C 2y'
_space_group_name_H-M_alt 'C 1 2 1'
_atom_sites_solution_hydrogens difmap
_atom_sites_solution_primary direct
_atom_sites_solution_secondary difmap
_audit_creation_method SHELXL-2014/7
_cell_angle_alpha 90
_cell_angle_beta 98.828(8)
_cell_angle_gamma 90
_cell_formula_units_Z 4
_cell_length_a 13.014(4)
_cell_length_b 9.450(3)
_cell_length_c 18.211(5)
_cell_measurement_reflns_used 9426
_cell_measurement_temperature 120(2)
_cell_measurement_theta_max 70.89
_cell_measurement_theta_min 2.45
_cell_volume 2213.1(12)
_computing_cell_refinement 'Bruker SAINT'
_computing_data_collection 'Bruker APEX2'
_computing_data_reduction 'Bruker SAINT'
_computing_molecular_graphics 'Diamond 4.2.0'
_computing_structure_refinement 'SHELXL-2014/7 (Sheldrick, 2014)'
_computing_structure_solution 'SHELXS-97 (Sheldrick 2008)'
_diffrn_ambient_temperature 120(2)
_diffrn_measured_fraction_theta_full 0.980
_diffrn_measured_fraction_theta_max 0.955
_diffrn_measurement_device_type 'Bruker Apex-II CCD'
_diffrn_measurement_method '\f and \w scans'
_diffrn_radiation_type CuK\a
_diffrn_radiation_wavelength 1.54178
_diffrn_reflns_av_R_equivalents 0.0221
_diffrn_reflns_av_unetI/netI 0.0200
_diffrn_reflns_Laue_measured_fraction_full 0.980
_diffrn_reflns_Laue_measured_fraction_max 0.955
_diffrn_reflns_limit_h_max 15
_diffrn_reflns_limit_h_min -15
_diffrn_reflns_limit_k_max 9
_diffrn_reflns_limit_k_min -10
_diffrn_reflns_limit_l_max 21
_diffrn_reflns_limit_l_min -22
_diffrn_reflns_number 14285
_diffrn_reflns_point_group_measured_fraction_full 0.864
_diffrn_reflns_point_group_measured_fraction_max 0.835
_diffrn_reflns_theta_full 67.679
_diffrn_reflns_theta_max 70.881
_diffrn_reflns_theta_min 2.455
_diffrn_source ImuS
_exptl_absorpt_coefficient_mu 0.971
_exptl_absorpt_correction_T_max 0.7534
_exptl_absorpt_correction_T_min 0.6912
_exptl_absorpt_correction_type multi-scan
_exptl_absorpt_process_details SADABS;Sheldrick1996;Blessing,ActaC.1995,A51,33
_exptl_crystal_colour colorless
_exptl_crystal_density_diffrn 1.358
_exptl_crystal_description columnar
_exptl_crystal_F_000 944
_exptl_crystal_size_max 0.202
_exptl_crystal_size_mid 0.087
_exptl_crystal_size_min 0.047
_refine_diff_density_max 0.309
_refine_diff_density_min -0.335
_refine_diff_density_rms 0.040
_refine_ls_abs_structure_details
;
 Flack x determined using 1377 quotients [(I+)-(I-)]/[(I+)+(I-)]
 (Parsons, Flack and Wagner, Acta Cryst. B69 (2013) 249-259).
;
_refine_ls_abs_structure_Flack -0.03(5)
_refine_ls_extinction_method none
_refine_ls_goodness_of_fit_ref 1.338
_refine_ls_hydrogen_treatment refall
_refine_ls_matrix_type full
_refine_ls_number_parameters 377
_refine_ls_number_reflns 3562
_refine_ls_number_restraints 1
_refine_ls_restrained_S_all 1.338
_refine_ls_R_factor_all 0.0307
_refine_ls_R_factor_gt 0.0305
_refine_ls_shift/su_max 0.000
_refine_ls_shift/su_mean 0.000
_refine_ls_structure_factor_coef Fsqd
_refine_ls_weighting_details 'w=1/[\s^2^(Fo^2^)+(0.0400P)^2^+0.6141P] where P=(Fo^2^+2Fc^2^)/3'
_refine_ls_weighting_scheme calc
_refine_ls_wR_factor_gt 0.0814
_refine_ls_wR_factor_ref 0.0816
_reflns_Friedel_coverage 0.644
_reflns_Friedel_fraction_full 0.732
_reflns_Friedel_fraction_max 0.699
_reflns_number_gt 3536
_reflns_number_total 3562
_reflns_threshold_expression 'I > 2\s(I)'
_cod_data_source_file ol6b03272_si_001.cif
_cod_data_source_block C_0m
_cod_original_cell_volume 2213.0(11)
_cod_original_sg_symbol_H-M 'C 2'
_cod_database_code 1555967
_shelx_shelxl_version_number 2014/7
_shelx_space_group_comment
;
The symmetry employed for this shelxl refinement is uniquely defined
by the following loop, which should always be used as a source of
symmetry information in preference to the above space-group names.
They are only intended as comments.
;

loop_
_space_group_symop_operation_xyz
'x, y, z'
'-x, y, -z'
'x+1/2, y+1/2, z'
'-x+1/2, y+1/2, -z'

loop_
_atom_site_label
_atom_site_type_symbol
_atom_site_fract_x
_atom_site_fract_y
_atom_site_fract_z
_atom_site_U_iso_or_equiv
_atom_site_adp_type
_atom_site_occupancy
_atom_site_site_symmetry_order
_atom_site_calc_flag
_atom_site_refinement_flags_occupancy
_atom_site_disorder_assembly
_atom_site_disorder_group
F1 F 0.34790(10) 0.16105(16) 0.17550(7) 0.0263(3) Uani 1 1 d . . .
F2 F 0.22330(9) 0.23515(14) 0.23251(7) 0.0212(3) Uani 1 1 d . . .
O3 O 0.20936(12) -0.0439(2) 0.24185(10) 0.0265(4) Uani 1 1 d . . .
O4 O 0.38306(11) 0.39646(18) 0.29529(9) 0.0216(3) Uani 1 1 d . . .
O5 O 0.75512(12) 0.18585(19) 0.26368(11) 0.0327(4) Uani 1 1 d . . .
O6 O 0.70508(11) -0.00891(19) 0.31795(9) 0.0264(4) Uani 1 1 d . . .
O7 O 0.53260(14) -0.1790(2) 0.32167(9) 0.0287(4) Uani 1 1 d . . .
N1 N 0.6596(2) 1.0925(3) 0.04596(15) 0.0455(6) Uani 1 1 d . . .
O1A O 0.7399(4) 1.0828(6) 0.0244(3) 0.0404(12) Uiso 0.5 1 d P A 1
O2A O 0.6083(4) 1.2051(6) 0.0421(3) 0.0565(12) Uiso 0.5 1 d P A 1
O1B O 0.7228(4) 1.0688(6) 0.0009(3) 0.0386(12) Uiso 0.5 1 d P A 2
O2B O 0.6471(4) 1.2130(6) 0.0733(3) 0.0553(12) Uiso 0.5 1 d P A 2
N2 N 0.50898(15) 0.5835(2) 0.23049(10) 0.0216(4) Uani 1 1 d . . .
C1 C 0.6085(2) 0.9684(3) 0.07234(13) 0.0301(6) Uani 1 1 d . . .
C2 C 0.64479(19) 0.8355(3) 0.05823(12) 0.0271(5) Uani 1 1 d . . .
C3 C 0.59594(17) 0.7185(3) 0.08324(12) 0.0238(5) Uani 1 1 d . . .
C4 C 0.51152(16) 0.7348(3) 0.12100(11) 0.0223(5) Uani 1 1 d . . .
C5 C 0.4763(2) 0.8700(3) 0.13326(14) 0.0314(6) Uani 1 1 d . . .
C6 C 0.5245(2) 0.9886(3) 0.10971(16) 0.0380(6) Uani 1 1 d . . .
C7 C 0.45853(17) 0.6093(3) 0.15127(12) 0.0255(5) Uani 1 1 d . . .
C8 C 0.4604(3) 0.4716(3) 0.10857(15) 0.0385(7) Uani 1 1 d . . .
C9 C 0.31644(15) 0.1651(3) 0.24323(11) 0.0188(4) Uani 1 1 d . . .
C10 C 0.30212(16) 0.0205(2) 0.27658(12) 0.0206(5) Uani 1 1 d . . .
C11 C 0.30723(16) 0.0594(3) 0.35762(12) 0.0214(5) Uani 1 1 d . . .
C12 C 0.2702(2) -0.0169(3) 0.41342(14) 0.0310(6) Uani 1 1 d . . .
C13 C 0.2884(2) 0.0378(3) 0.48492(15) 0.0369(7) Uani 1 1 d . . .
C14 C 0.3412(2) 0.1646(4) 0.50028(13) 0.0344(6) Uani 1 1 d . . .
C15 C 0.37706(17) 0.2417(3) 0.44409(12) 0.0261(5) Uani 1 1 d . . .
C16 C 0.35896(15) 0.1865(3) 0.37275(11) 0.0195(4) Uani 1 1 d . . .
C17 C 0.39137(15) 0.2491(2) 0.30247(11) 0.0175(4) Uani 1 1 d . . .
C18 C 0.49958(16) 0.2092(2) 0.29676(11) 0.0187(4) Uani 1 1 d . . .
C19 C 0.58593(16) 0.1706(3) 0.29225(12) 0.0202(4) Uani 1 1 d . . .
C20 C 0.69084(16) 0.1129(3) 0.29023(12) 0.0212(5) Uani 1 1 d . . .
C21 C 0.5237(3) -0.2071(4) 0.39685(16) 0.0449(8) Uani 1 1 d . . .
H2 H 0.706(3) 0.821(4) 0.0286(18) 0.044(9) Uiso 1 1 d . . .
H3 H 0.622(3) 0.623(4) 0.0733(18) 0.040(9) Uiso 1 1 d . . .
H5 H 0.414(3) 0.888(5) 0.158(2) 0.059(11) Uiso 1 1 d . . .
H6 H 0.502(3) 1.081(4) 0.1211(19) 0.042(9) Uiso 1 1 d . . .
H7 H 0.385(2) 0.637(3) 0.1519(15) 0.025(7) Uiso 1 1 d . . .
H8A H 0.432(3) 0.494(4) 0.057(2) 0.051(10) Uiso 1 1 d . . .
H8B H 0.530(3) 0.440(5) 0.109(2) 0.057(11) Uiso 1 1 d . . .
H8C H 0.415(3) 0.392(5) 0.132(2) 0.054(10) Uiso 1 1 d . . .
H10 H 0.362(2) -0.040(4) 0.2702(15) 0.028(7) Uiso 1 1 d . . .
H12 H 0.234(3) -0.109(5) 0.397(2) 0.062(11) Uiso 1 1 d . . .
H13 H 0.268(3) -0.017(5) 0.523(2) 0.050(10) Uiso 1 1 d . . .
H14 H 0.353(2) 0.194(4) 0.5528(19) 0.042(9) Uiso 1 1 d . . .
H15 H 0.415(3) 0.326(4) 0.4528(17) 0.037(8) Uiso 1 1 d . . .
H21A H 0.513(4) -0.125(6) 0.425(3) 0.085(15) Uiso 1 1 d . . .
H21B H 0.462(3) -0.265(4) 0.3956(18) 0.046(9) Uiso 1 1 d . . .
H21C H 0.587(3) -0.265(5) 0.423(2) 0.062(11) Uiso 1 1 d . . .
H3O H 0.220(3) -0.132(4) 0.2429(18) 0.042(10) Uiso 1 1 d . . .
H4O H 0.322(3) 0.429(5) 0.305(2) 0.062(11) Uiso 1 1 d . . .
H7O H 0.581(3) -0.123(4) 0.3201(16) 0.033(8) Uiso 1 1 d . . .
H2NA H 0.513(2) 0.667(4) 0.2612(16) 0.028(7) Uiso 1 1 d . . .
H2NB H 0.577(3) 0.544(4) 0.2321(17) 0.034(8) Uiso 1 1 d . . .
H2NC H 0.466(3) 0.517(4) 0.2541(19) 0.039(9) Uiso 1 1 d . . .

loop_
_atom_site_aniso_label
_atom_site_aniso_U_11
_atom_site_aniso_U_22
_atom_site_aniso_U_33
_atom_site_aniso_U_23
_atom_site_aniso_U_13
_atom_site_aniso_U_12
F1 0.0267(6) 0.0313(8) 0.0229(6) -0.0002(6) 0.0101(5) 0.0013(6)
F2 0.0145(6) 0.0199(7) 0.0288(6) 0.0016(5) 0.0019(4) 0.0041(5)
O3 0.0211(8) 0.0160(10) 0.0415(9) -0.0017(7) 0.0018(6) -0.0015(7)
O4 0.0143(7) 0.0133(9) 0.0390(8) 0.0021(6) 0.0096(6) 0.0027(6)
O5 0.0199(7) 0.0202(10) 0.0614(11) 0.0054(8) 0.0169(7) 0.0026(7)
O6 0.0177(7) 0.0197(10) 0.0441(9) 0.0043(7) 0.0118(6) 0.0051(6)
O7 0.0273(8) 0.0271(10) 0.0334(8) -0.0012(7) 0.0103(6) -0.0071(8)
N1 0.0538(15) 0.0331(15) 0.0549(14) 0.0146(12) 0.0246(12) 0.0029(12)
N2 0.0216(9) 0.0211(11) 0.0230(9) 0.0020(8) 0.0059(7) -0.0020(8)
C1 0.0366(13) 0.0291(16) 0.0266(10) 0.0074(10) 0.0110(9) 0.0031(11)
C2 0.0245(11) 0.0341(16) 0.0238(10) 0.0026(10) 0.0067(9) 0.0016(10)
C3 0.0236(10) 0.0267(15) 0.0212(10) -0.0004(9) 0.0036(8) 0.0015(10)
C4 0.0214(10) 0.0281(14) 0.0171(9) 0.0001(9) 0.0020(7) 0.0026(9)
C5 0.0370(14) 0.0304(15) 0.0304(12) 0.0055(10) 0.0167(10) 0.0055(11)
C6 0.0509(16) 0.0265(16) 0.0416(14) 0.0068(12) 0.0234(12) 0.0071(13)
C7 0.0213(10) 0.0303(15) 0.0241(10) 0.0020(9) 0.0013(8) -0.0020(10)
C8 0.0488(17) 0.0336(18) 0.0329(13) -0.0069(12) 0.0062(11) -0.0157(14)
C9 0.0142(9) 0.0209(12) 0.0225(9) 0.0011(9) 0.0061(7) 0.0033(8)
C10 0.0152(10) 0.0170(13) 0.0299(11) -0.0003(9) 0.0045(8) 0.0013(8)
C11 0.0168(9) 0.0201(13) 0.0279(11) 0.0045(9) 0.0057(8) 0.0038(8)
C12 0.0316(12) 0.0284(16) 0.0350(12) 0.0088(11) 0.0114(10) 0.0024(11)
C13 0.0388(14) 0.0425(19) 0.0325(13) 0.0140(12) 0.0149(11) 0.0065(12)
C14 0.0351(13) 0.0460(18) 0.0228(11) 0.0011(11) 0.0063(9) 0.0116(13)
C15 0.0212(11) 0.0288(15) 0.0287(11) -0.0008(10) 0.0046(8) 0.0047(10)
C16 0.0142(9) 0.0200(13) 0.0252(10) 0.0021(9) 0.0054(7) 0.0039(8)
C17 0.0138(9) 0.0141(12) 0.0251(9) 0.0013(8) 0.0048(7) 0.0039(8)
C18 0.0162(10) 0.0154(12) 0.0250(9) 0.0010(8) 0.0053(7) 0.0007(8)
C19 0.0171(10) 0.0147(12) 0.0296(10) 0.0003(9) 0.0063(7) 0.0010(9)
C20 0.0147(9) 0.0181(13) 0.0323(11) -0.0025(9) 0.0080(8) 0.0029(8)
C21 0.0452(17) 0.056(2) 0.0346(13) 0.0025(14) 0.0097(12) -0.0087(16)

loop_
_atom_type_symbol
_atom_type_description
_atom_type_scat_dispersion_real
_atom_type_scat_dispersion_imag
_atom_type_scat_source
C C 0.0181 0.0091 'International Tables Vol C Tables 4.2.6.8 and 6.1.1.4'
H H 0.0000 0.0000 'International Tables Vol C Tables 4.2.6.8 and 6.1.1.4'
N N 0.0311 0.0180 'International Tables Vol C Tables 4.2.6.8 and 6.1.1.4'
O O 0.0492 0.0322 'International Tables Vol C Tables 4.2.6.8 and 6.1.1.4'
F F 0.0727 0.0534 'International Tables Vol C Tables 4.2.6.8 and 6.1.1.4'

loop_
_geom_angle_atom_site_label_1
_geom_angle_atom_site_label_2
_geom_angle_atom_site_label_3
_geom_angle
C10 O3 H3O 107(2)
C17 O4 H4O 113(3)
C21 O7 H7O 109(2)
O1A N1 O2A 122.7(4)
O2B N1 O1B 123.3(4)
O1A N1 C1 121.2(3)
O2A N1 C1 115.8(3)
O2B N1 C1 120.0(3)
O1B N1 C1 116.3(3)
C7 N2 H2NA 113.4(18)
C7 N2 H2NB 110.9(19)
H2NA N2 H2NB 109(3)
C7 N2 H2NC 109(2)
H2NA N2 H2NC 105(3)
H2NB N2 H2NC 109(3)
C2 C1 C6 122.3(3)
C2 C1 N1 118.8(2)
C6 C1 N1 118.8(3)
C1 C2 C3 118.5(2)
C1 C2 H2 122(2)
C3 C2 H2 120(2)
C2 C3 C4 120.7(2)
C2 C3 H3 118.3(19)
C4 C3 H3 121.0(19)
C5 C4 C3 119.1(2)
C5 C4 C7 118.8(2)
C3 C4 C7 122.0(2)
C6 C5 C4 121.3(2)
C6 C5 H5 116(3)
C4 C5 H5 122(3)
C5 C6 C1 118.0(3)
C5 C6 H6 121(2)
C1 C6 H6 121(2)
N2 C7 C4 108.56(18)
N2 C7 C8 108.2(2)
C4 C7 C8 116.1(2)
N2 C7 H7 108.1(16)
C4 C7 H7 106.7(18)
C8 C7 H7 109.0(18)
C7 C8 H8A 106(2)
C7 C8 H8B 111(3)
H8A C8 H8B 107(3)
C7 C8 H8C 110(2)
H8A C8 H8C 112(3)
H8B C8 H8C 111(3)
F1 C9 F2 105.54(16)
F1 C9 C10 114.22(19)
F2 C9 C10 109.38(17)
F1 C9 C17 113.57(18)
F2 C9 C17 107.42(18)
C10 C9 C17 106.50(17)
O3 C10 C11 116.63(18)
O3 C10 C9 110.98(18)
C11 C10 C9 100.50(18)
O3 C10 H10 109.5(18)
C11 C10 H10 109.8(16)
C9 C10 H10 109.0(18)
C16 C11 C12 121.1(2)
C16 C11 C10 110.62(19)
C12 C11 C10 128.2(2)
C13 C12 C11 117.7(3)
C13 C12 H12 127(2)
C11 C12 H12 116(2)
C12 C13 C14 121.2(2)
C12 C13 H13 118(2)
C14 C13 H13 121(2)
C13 C14 C15 121.0(2)
C13 C14 H14 116(2)
C15 C14 H14 123(2)
C16 C15 C14 117.7(3)
C16 C15 H15 119.1(19)
C14 C15 H15 123.2(19)
C11 C16 C15 121.4(2)
C11 C16 C17 110.96(19)
C15 C16 C17 127.7(2)
O4 C17 C18 107.95(18)
O4 C17 C16 115.84(18)
C18 C17 C16 110.44(17)
O4 C17 C9 114.26(18)
C18 C17 C9 108.88(17)
C16 C17 C9 99.16(18)
C19 C18 C17 177.1(2)
C18 C19 C20 175.4(2)
O5 C20 O6 126.8(2)
O5 C20 C19 119.2(2)
O6 C20 C19 114.0(2)
O7 C21 H21A 114(3)
O7 C21 H21B 106(2)
H21A C21 H21B 107(4)
O7 C21 H21C 112(2)
H21A C21 H21C 111(4)
H21B C21 H21C 108(3)

loop_
_geom_bond_atom_site_label_1
_geom_bond_atom_site_label_2
_geom_bond_distance
F1 C9 1.358(2)
F2 C9 1.369(2)
O3 C10 1.412(3)
O3 H3O 0.85(4)
O4 C17 1.401(3)
O4 H4O 0.89(4)
O5 C20 1.238(3)
O6 C20 1.259(3)
O7 C21 1.417(3)
O7 H7O 0.83(4)
N1 O1A 1.175(5)
N1 O2A 1.252(6)
N1 O2B 1.264(6)
N1 O1B 1.269(5)
N1 C1 1.465(4)
N2 C7 1.510(3)
N2 H2NA 0.96(3)
N2 H2NB 0.96(3)
N2 H2NC 0.98(3)
C1 C2 1.380(4)
C1 C6 1.387(4)
C2 C3 1.387(4)
C2 H2 1.03(3)
C3 C4 1.391(3)
C3 H3 0.99(4)
C4 C5 1.387(4)
C4 C7 1.517(4)
C5 C6 1.384(4)
C5 H5 1.00(4)
C6 H6 0.95(4)
C7 C8 1.519(4)
C7 H7 0.99(3)
C8 H8A 0.98(4)
C8 H8B 0.96(4)
C8 H8C 1.07(4)
C9 C10 1.518(3)
C9 C17 1.556(3)
C10 C11 1.512(3)
C10 H10 0.99(3)
C11 C16 1.384(3)
C11 C12 1.391(3)
C12 C13 1.387(4)
C12 H12 1.01(4)
C13 C14 1.389(5)
C13 H13 0.94(4)
C14 C15 1.393(4)
C14 H14 0.99(3)
C15 C16 1.386(3)
C15 H15 0.94(4)
C16 C17 1.527(3)
C17 C18 1.477(3)
C18 C19 1.196(3)
C19 C20 1.476(3)
C21 H21A 0.95(6)
C21 H21B 0.97(4)
C21 H21C 1.04(4)
